data_4111763
loop_
_publ_author_name
'Rasmus D. Poulsen'
'Anders Bentien'
'Marie Chevalier'
'Bo B. Iversen'

_publ_contact_author_address
;University of Aarhus
Department of Chemistry
Laboratory of Inorganic Chemistry
Langelandsgade 140
DK-8000 Aarhus C
Denmark
;
_publ_contact_author_email bo@chem.au.dk
_publ_contact_author_fax '+458619 6199'
_publ_contact_author_name 'Professor Bo B. Iversen'
_publ_contact_author_phone +4589423969
_publ_section_title
;
 Synthesis, Physical Properties, Multitemperature Crystal Structure, and
 20 K Synchrotron X-ray Charge Density of a Magnetic Metal Organic
 Framework Structure, Mn~3~[C~8~O~4~H~4~]~3~(C~5~H~11~ON)~2~
;
_journal_name_full 'Journal of the American Chemical Society'
_journal_page_first 9156
_journal_page_last 9166
_journal_paper_doi 10.1021/ja051233z
_journal_volume 127
_journal_year 2005
_chemical_formula_moiety 'C34 H34 Mn3 N2 O14'
_chemical_formula_sum 'C34 H34 Mn3 N2 O14'
_chemical_formula_weight 859.45
_chemical_name_common MnDEF
_space_group_IT_number 15
_symmetry_cell_setting monoclinic
_symmetry_Int_Tables_number 15
_symmetry_space_group_name_Hall '-I 2ya'
_symmetry_space_group_name_H-M 'I 1 2/a 1'
_atom_sites_solution_hydrogens geom
_atom_sites_solution_primary direct
_atom_sites_solution_secondary difmap
_audit_creation_method SHELXL-97
_cell_angle_alpha 90.00
_cell_angle_beta 94.24(3)
_cell_angle_gamma 90.00
_cell_formula_units_Z 4
_cell_length_a 19.117(4)
_cell_length_b 10.657(2)
_cell_length_c 17.412(4)
_cell_measurement_reflns_used 8460
_cell_measurement_temperature 20
_cell_measurement_theta_max 29.17
_cell_measurement_theta_min 2.68
_cell_volume 3537.6(13)
_computing_cell_refinement 'SMART (Bruker, 1998)'
_computing_data_collection 'SMART (Bruker, 1998)'
_computing_data_reduction SAINT
_computing_molecular_graphics 'SHELXL-97 (Sheldrick, 1997)'
_computing_publication_material SHELXL97
_computing_structure_refinement 'SHELXL-97 (Sheldrick, 1997)'
_computing_structure_solution 'SHELXS-97 (Sheldrick, 1990)'
_diffrn_ambient_temperature 20
_diffrn_measured_fraction_theta_full 0.777
_diffrn_measured_fraction_theta_max 0.777
_diffrn_measurement_device_type 'four-circle diffractometer'
_diffrn_measurement_method \p
_diffrn_radiation_source 'synchrotron Brookhaven'
_diffrn_radiation_type synchrotron
_diffrn_radiation_wavelength 0.39400
_diffrn_reflns_av_R_equivalents 0.0000
_diffrn_reflns_av_sigmaI/netI 0.0836
_diffrn_reflns_limit_h_max 45
_diffrn_reflns_limit_h_min -45
_diffrn_reflns_limit_k_max 23
_diffrn_reflns_limit_k_min 0
_diffrn_reflns_limit_l_max 42
_diffrn_reflns_limit_l_min 0
_diffrn_reflns_number 25778
_diffrn_reflns_theta_full 31.02
_diffrn_reflns_theta_max 31.02
_diffrn_reflns_theta_min 1.18
_exptl_absorpt_coefficient_mu 0.192
_exptl_absorpt_correction_T_max 1.000000
_exptl_absorpt_correction_T_min 0.170341
_exptl_absorpt_correction_type multi-scan
_exptl_absorpt_process_details '(SADABS; Sheldrick, 1997)'
_exptl_crystal_colour 'clear light colourless'
_exptl_crystal_density_diffrn 1.614
_exptl_crystal_description trapezshaped
_exptl_crystal_F_000 1756
_exptl_crystal_size_max 0.100
_exptl_crystal_size_mid 0.090
_exptl_crystal_size_min 0.070
_refine_diff_density_max 5.078
_refine_diff_density_min -6.097
_refine_diff_density_rms 0.374
_refine_ls_extinction_coef 0.193(9)
_refine_ls_extinction_expression Fc^*^=kFc[1+0.001xFc^2^\l^3^/sin(2\q)]^-1/4^
_refine_ls_extinction_method SHELXL
_refine_ls_goodness_of_fit_ref 1.069
_refine_ls_hydrogen_treatment constr
_refine_ls_matrix_type full
_refine_ls_number_parameters 243
_refine_ls_number_reflns 25778
_refine_ls_number_restraints 0
_refine_ls_restrained_S_all 1.069
_refine_ls_R_factor_all 0.1337
_refine_ls_R_factor_gt 0.0841
_refine_ls_shift/su_max 0.005
_refine_ls_shift/su_mean 0.000
_refine_ls_structure_factor_coef Fsqd
_refine_ls_weighting_details 'calc w=1/[\s^2^(Fo^2^)+(0.1688P)^2^+0.0000P] where P=(Fo^2^+2Fc^2^)/3'
_refine_ls_weighting_scheme calc
_refine_ls_wR_factor_gt 0.2229
_refine_ls_wR_factor_ref 0.2724
_reflns_number_gt 16018
_reflns_number_total 25778
_reflns_threshold_expression >2sigma(I)
_cod_data_source_file ja051233zsi20050224_053159.cif
_cod_data_source_block final20k
_cod_original_cell_volume 3537.7(12)
_cod_original_sg_symbol_H-M 'I 2/a'
_cod_database_code 4111763

loop_
_symmetry_equiv_pos_as_xyz
'x, y, z'
'-x+1/2, y, -z'
'x+1/2, y+1/2, z+1/2'
'-x+1, y+1/2, -z+1/2'
'-x, -y, -z'
'x-1/2, -y, z'
'-x+1/2, -y+1/2, -z+1/2'
'x, -y+1/2, z+1/2'

loop_
_atom_site_label
_atom_site_type_symbol
_atom_site_fract_x
_atom_site_fract_y
_atom_site_fract_z
_atom_site_U_iso_or_equiv
_atom_site_adp_type
_atom_site_occupancy
_atom_site_symmetry_multiplicity
_atom_site_calc_flag
_atom_site_refinement_flags
Mn1 Mn 0.2500 1.03017(2) 1.0000 0.00768(4) Uani 1 2 d S
Mn2 Mn 0.425842(9) 0.929917(16) 1.034999(10) 0.00844(4) Uani 1 1 d .
O1 O 0.46126(5) 1.05716(9) 0.93733(5) 0.01093(12) Uani 1 1 d .
O2 O 0.34823(5) 1.01771(9) 0.93484(5) 0.01037(11) Uani 1 1 d .
O8 O 0.29688(5) 1.16017(10) 1.08129(6) 0.01314(13) Uani 1 1 d .
O9 O 0.40802(5) 1.09048(11) 1.09994(7) 0.01686(17) Uani 1 1 d .
O11 O 0.30114(5) 0.87698(10) 1.06504(6) 0.01390(14) Uani 1 1 d .
O12 O 0.39714(6) 0.81115(14) 1.13117(8) 0.0222(2) Uani 1 1 d .
C1 C 0.39991(6) 1.06681(10) 0.90445(6) 0.00875(12) Uani 1 1 d .
C2 C 0.38928(6) 1.13402(11) 0.82874(6) 0.01003(13) Uani 1 1 d .
C3 C 0.44262(6) 1.20996(12) 0.80363(8) 0.01350(17) Uani 1 1 d .
H3 H 0.4854 1.2155 0.8326 0.016 Uiso 1 1 calc R
C4 C 0.43183(6) 1.22259(13) 1.23513(8) 0.01367(17) Uani 1 1 d .
H4 H 0.4668 1.1695 1.2197 0.016 Uiso 1 1 calc R
C5 C 0.36875(6) 1.23432(11) 1.18955(7) 0.01072(14) Uani 1 1 d .
C6 C 0.31644(7) 1.31411(14) 1.21341(8) 0.0158(2) Uani 1 1 d .
H6 H 0.2750 1.3244 1.1826 0.019 Uiso 1 1 calc R
C7 C 0.32618(7) 1.12147(14) 0.78337(8) 0.0156(2) Uani 1 1 d .
H7 H 0.2907 1.0704 0.7997 0.019 Uiso 1 1 calc R
C8 C 0.35692(6) 1.15619(11) 1.11726(7) 0.01104(14) Uani 1 1 d .
C11 C 0.33158(6) 0.82699(12) 1.12460(7) 0.01307(17) Uani 1 1 d .
C12 C 0.28923(6) 0.78571(12) 1.18912(7) 0.01154(15) Uani 1 1 d .
C13 C 0.21710(7) 0.80829(15) 1.18527(8) 0.0168(2) Uani 1 1 d .
H13 H 0.1952 0.8471 1.1421 0.020 Uiso 1 1 calc R
C14 C 0.32223(7) 0.72741(16) 1.25377(9) 0.0181(2) Uani 1 1 d .
H14 H 0.3703 0.7123 1.2563 0.022 Uiso 1 1 calc R
O21 O 0.43132(7) 0.76688(11) 0.96244(8) 0.01935(19) Uani 1 1 d .
N21 N 0.39110(12) 0.58679(15) 0.90479(12) 0.0299(4) Uani 1 1 d .
C21 C 0.38647(11) 0.68279(17) 0.95340(11) 0.0231(3) Uani 1 1 d .
H21 H 0.3474 0.6870 0.9821 0.028 Uiso 1 1 calc R
C22 C 0.44983(16) 0.5792(2) 0.85493(14) 0.0331(5) Uani 1 1 d .
H22A H 0.4641 0.6638 0.8427 0.040 Uiso 1 1 calc R
H22B H 0.4333 0.5391 0.8070 0.040 Uiso 1 1 calc R
C23 C 0.51334(19) 0.5088(3) 0.8885(2) 0.0433(7) Uani 1 1 d .
H23A H 0.5352 0.5553 0.9310 0.065 Uiso 1 1 calc R
H23B H 0.5460 0.4982 0.8498 0.065 Uiso 1 1 calc R
H23C H 0.4992 0.4280 0.9062 0.065 Uiso 1 1 calc R
C24 C 0.3342(2) 0.4923(2) 0.89709(17) 0.0457(8) Uani 1 1 d .
H24A H 0.3331 0.4560 0.8459 0.055 Uiso 1 1 calc R
H24B H 0.2898 0.5343 0.9019 0.055 Uiso 1 1 calc R
C25 C 0.34166(18) 0.3885(2) 0.95543(16) 0.0372(6) Uani 1 1 d .
H25A H 0.3875 0.3520 0.9550 0.056 Uiso 1 1 calc R
H25B H 0.3068 0.3254 0.9429 0.056 Uiso 1 1 calc R
H25C H 0.3354 0.4217 1.0057 0.056 Uiso 1 1 calc R

loop_
_atom_site_aniso_label
_atom_site_aniso_U_11
_atom_site_aniso_U_22
_atom_site_aniso_U_33
_atom_site_aniso_U_23
_atom_site_aniso_U_13
_atom_site_aniso_U_12
Mn1 0.00679(7) 0.00641(7) 0.00975(7) 0.000 -0.00009(5) 0.000
Mn2 0.00750(5) 0.00627(6) 0.01157(6) 0.00170(4) 0.00096(4) -0.00007(4)
O1 0.0080(2) 0.0110(3) 0.0136(3) 0.0037(2) -0.0003(2) 0.0004(2)
O2 0.0089(2) 0.0096(3) 0.0127(3) 0.0020(2) 0.00160(19) -0.0010(2)
O8 0.0113(3) 0.0127(3) 0.0150(3) -0.0046(2) -0.0024(2) 0.0012(2)
O9 0.0107(3) 0.0196(4) 0.0201(4) -0.0112(3) 0.0002(3) 0.0019(3)
O11 0.0145(3) 0.0126(3) 0.0145(3) 0.0064(3) 0.0011(2) 0.0009(3)
O12 0.0110(3) 0.0293(6) 0.0270(5) 0.0178(5) 0.0051(3) 0.0025(3)
C1 0.0081(3) 0.0071(3) 0.0110(3) 0.0017(2) 0.0003(2) 0.0001(2)
C2 0.0088(3) 0.0086(3) 0.0125(3) 0.0033(2) -0.0007(2) -0.0008(2)
C3 0.0108(3) 0.0122(4) 0.0170(4) 0.0068(3) -0.0025(3) -0.0030(3)
C4 0.0110(3) 0.0120(4) 0.0176(4) -0.0070(3) -0.0017(3) 0.0030(3)
C5 0.0100(3) 0.0091(3) 0.0128(3) -0.0043(3) -0.0006(2) 0.0008(3)
C6 0.0120(4) 0.0186(5) 0.0162(4) -0.0084(4) -0.0035(3) 0.0055(4)
C7 0.0112(4) 0.0190(5) 0.0161(4) 0.0090(4) -0.0029(3) -0.0057(3)
C8 0.0101(3) 0.0102(4) 0.0128(3) -0.0032(3) 0.0003(2) -0.0005(3)
C11 0.0110(3) 0.0122(4) 0.0164(4) 0.0074(3) 0.0029(3) 0.0007(3)
C12 0.0091(3) 0.0107(4) 0.0149(4) 0.0056(3) 0.0016(3) -0.0004(3)
C13 0.0102(4) 0.0221(6) 0.0182(4) 0.0116(4) 0.0008(3) 0.0010(4)
C14 0.0096(3) 0.0246(6) 0.0200(5) 0.0142(5) 0.0019(3) 0.0027(4)
O21 0.0188(4) 0.0080(3) 0.0314(5) -0.0048(3) 0.0029(4) -0.0046(3)
N21 0.0437(11) 0.0135(5) 0.0316(8) -0.0024(5) -0.0027(7) -0.0142(6)
C21 0.0277(7) 0.0159(6) 0.0257(7) -0.0018(5) 0.0012(5) -0.0114(5)
C22 0.0518(15) 0.0170(7) 0.0308(9) -0.0051(6) 0.0050(9) -0.0019(8)
C23 0.0477(16) 0.0278(11) 0.0520(16) 0.0042(10) -0.0112(13) -0.0118(10)
C24 0.0648(19) 0.0284(10) 0.0411(12) 0.0036(9) -0.0155(12) -0.0327(12)
C25 0.0541(16) 0.0196(8) 0.0383(11) -0.0007(7) 0.0062(10) -0.0148(9)

loop_
_atom_type_symbol
_atom_type_description
_atom_type_scat_dispersion_real
_atom_type_scat_dispersion_imag
_atom_type_scat_source
C C 0.0033 0.0016 'International Tables Vol C Tables 4.2.6.8 and 6.1.1.4'
H H 0.0000 0.0000 'International Tables Vol C Tables 4.2.6.8 and 6.1.1.4'
N N 0.0061 0.0033 'International Tables Vol C Tables 4.2.6.8 and 6.1.1.4'
O O 0.0106 0.0060 'International Tables Vol C Tables 4.2.6.8 and 6.1.1.4'
Mn Mn 0.3368 0.7283 'International Tables Vol C Tables 4.2.6.8 and 6.1.1.4'

loop_
_geom_angle_atom_site_label_1
_geom_angle_atom_site_label_2
_geom_angle_atom_site_label_3
_geom_angle
_geom_angle_site_symmetry_1
_geom_angle_site_symmetry_3
O8 Mn1 O8 98.86(6) . 2_557
O8 Mn1 O11 169.72(4) . 2_557
O8 Mn1 O11 89.51(5) 2_557 2_557
O8 Mn1 O11 89.51(5) . .
O8 Mn1 O11 169.72(4) 2_557 .
O11 Mn1 O11 82.84(6) 2_557 .
O8 Mn1 O2 91.65(4) . 2_557
O8 Mn1 O2 92.71(4) 2_557 2_557
O11 Mn1 O2 81.94(4) 2_557 2_557
O11 Mn1 O2 93.01(4) . 2_557
O8 Mn1 O2 92.71(4) . .
O8 Mn1 O2 91.65(4) 2_557 .
O11 Mn1 O2 93.01(4) 2_557 .
O11 Mn1 O2 81.94(4) . .
O2 Mn1 O2 173.29(5) 2_557 .
O9 Mn2 O21 173.10(5) . .
O9 Mn2 O1 91.54(4) . 5_677
O21 Mn2 O1 95.17(5) . 5_677
O9 Mn2 O12 89.96(6) . .
O21 Mn2 O12 90.46(6) . .
O1 Mn2 O12 99.59(4) 5_677 .
O9 Mn2 O1 89.21(5) . .
O21 Mn2 O1 90.69(5) . .
O1 Mn2 O1 77.70(4) 5_677 .
O12 Mn2 O1 177.14(4) . .
O9 Mn2 O2 87.55(4) . .
O21 Mn2 O2 86.70(5) . .
O1 Mn2 O2 133.31(4) 5_677 .
O12 Mn2 O2 127.08(4) . .
O1 Mn2 O2 55.62(3) . .
C1 O1 Mn2 163.72(8) . 5_677
C1 O1 Mn2 93.90(7) . .
Mn2 O1 Mn2 102.30(4) 5_677 .
C1 O2 Mn1 152.14(8) . .
C1 O2 Mn2 90.29(7) . .
Mn1 O2 Mn2 98.62(4) . .
C8 O8 Mn1 128.89(8) . .
C8 O9 Mn2 138.22(9) . .
C11 O11 Mn1 154.36(10) . .
C11 O12 Mn2 98.97(8) . .
O2 C1 O1 120.03(10) . .
O2 C1 C2 120.29(10) . .
O1 C1 C2 119.66(10) . .
C3 C2 C7 119.84(10) . .
C3 C2 C1 119.78(10) . .
C7 C2 C1 120.38(10) . .
C4 C3 C2 120.06(11) 8_574 .
C4 C3 H3 120.0 8_574 .
C2 C3 H3 120.0 . .
C3 C4 C5 120.38(11) 8_575 .
C3 C4 H4 119.8 8_575 .
C5 C4 H4 119.8 . .
C6 C5 C4 119.39(10) . .
C6 C5 C8 121.05(10) . .
C4 C5 C8 119.50(10) . .
C7 C6 C5 120.33(11) 8_575 .
C7 C6 H6 119.8 8_575 .
C5 C6 H6 119.8 . .
C6 C7 C2 119.92(11) 8_574 .
C6 C7 H7 120.0 8_574 .
C2 C7 H7 120.0 . .
O9 C8 O8 126.30(11) . .
O9 C8 C5 115.82(10) . .
O8 C8 C5 117.86(10) . .
O12 C11 O11 121.54(12) . .
O12 C11 C12 118.74(11) . .
O11 C11 C12 119.72(11) . .
C14 C12 C13 120.09(11) . .
C14 C12 C11 119.91(11) . .
C13 C12 C11 119.98(11) . .
C12 C13 C14 120.07(12) . 7_567
C12 C13 H13 120.0 . .
C14 C13 H13 120.0 7_567 .
C12 C14 C13 119.83(12) . 7_567
C12 C14 H14 120.1 . .
C13 C14 H14 120.1 7_567 .
C21 O21 Mn2 126.36(13) . .
C21 N21 C22 120.36(17) . .
C21 N21 C24 119.7(2) . .
C22 N21 C24 119.8(2) . .
O21 C21 N21 123.8(2) . .
O21 C21 H21 118.1 . .
N21 C21 H21 118.1 . .
N21 C22 C23 115.2(2) . .
N21 C22 H22A 108.5 . .
C23 C22 H22A 108.5 . .
N21 C22 H22B 108.5 . .
C23 C22 H22B 108.5 . .
H22A C22 H22B 107.5 . .
C22 C23 H23A 109.5 . .
C22 C23 H23B 109.5 . .
H23A C23 H23B 109.5 . .
C22 C23 H23C 109.5 . .
H23A C23 H23C 109.5 . .
H23B C23 H23C 109.5 . .
N21 C24 C25 114.1(2) . .
N21 C24 H24A 108.7 . .
C25 C24 H24A 108.7 . .
N21 C24 H24B 108.7 . .
C25 C24 H24B 108.7 . .
H24A C24 H24B 107.6 . .
C24 C25 H25A 109.5 . .
C24 C25 H25B 109.5 . .
H25A C25 H25B 109.5 . .
C24 C25 H25C 109.5 . .
H25A C25 H25C 109.5 . .
H25B C25 H25C 109.5 . .

loop_
_geom_bond_atom_site_label_1
_geom_bond_atom_site_label_2
_geom_bond_distance
_geom_bond_site_symmetry_2
Mn1 O8 2.1304(10) .
Mn1 O8 2.1304(10) 2_557
Mn1 O11 2.1771(10) 2_557
Mn1 O11 2.1771(10) .
Mn1 O2 2.2684(11) 2_557
Mn1 O2 2.2685(11) .
Mn2 O9 2.0928(11) .
Mn2 O21 2.1554(12) .
Mn2 O1 2.1807(10) 5_677
Mn2 O12 2.2008(12) .
Mn2 O1 2.3151(10) .
Mn2 O2 2.3950(11) .
O1 C1 1.2705(14) .
O1 Mn2 2.1807(10) 5_677
O2 C1 1.2678(14) .
O8 C8 1.2670(15) .
O9 C8 1.2566(16) .
O11 C11 1.2683(15) .
O12 C11 1.2614(17) .
C1 C2 1.5009(15) .
C2 C3 1.3971(17) .
C2 C7 1.3987(17) .
C3 C4 1.3949(17) 8_574
C3 H3 0.9300 .
C4 C3 1.3949(17) 8_575
C4 C5 1.3994(17) .
C4 H4 0.9300 .
C5 C6 1.3990(17) .
C5 C8 1.5122(15) .
C6 C7 1.3987(17) 8_575
C6 H6 0.9300 .
C7 C6 1.3987(17) 8_574
C7 H7 0.9300 .
C11 C12 1.4984(16) .
C12 C14 1.3950(17) .
C12 C13 1.3965(18) .
C13 C14 1.3982(19) 7_567
C13 H13 0.9300 .
C14 C13 1.3982(19) 7_567
C14 H14 0.9300 .
O21 C21 1.2423(19) .
N21 C21 1.335(3) .
N21 C22 1.471(4) .
N21 C24 1.480(3) .
C21 H21 0.9300 .
C22 C23 1.508(4) .
C22 H22A 0.9700 .
C22 H22B 0.9700 .
C23 H23A 0.9600 .
C23 H23B 0.9600 .
C23 H23C 0.9600 .
C24 C25 1.502(4) .
C24 H24A 0.9700 .
C24 H24B 0.9700 .
C25 H25A 0.9600 .
C25 H25B 0.9600 .
C25 H25C 0.9600 .
